data_2230603
loop_
_publ_author_name
'Dong, Gui-Ying'
'Liu, Tong-Fei'
'Jiao, Cui-Huan'
'Deng, Xiao-Chen'
'Shi, Xiao-Ge'

_publ_section_title
;
 1,4-Bis(1<i>H</i>-benzimidazol-1-yl)but-2-ene
;
_journal_coeditor_code CV5116
_journal_issue 7
_journal_name_full 'Acta Crystallographica Section E'
_journal_page_first o1797
_journal_paper_doi 10.1107/S1600536811024251
_journal_volume 67
_journal_year 2011
_chemical_formula_iupac 'C18 H16 N4'
_chemical_formula_moiety 'C18 H16 N4'
_chemical_formula_sum 'C18 H16 N4'
_chemical_formula_weight 288.35
_chemical_name_systematic
;
1,4-Bis(1<i>H</i>-benzimidazol-1-yl)but-2-ene
;
_space_group_IT_number 14
_symmetry_cell_setting monoclinic
_symmetry_space_group_name_Hall '-P 2ybc'
_symmetry_space_group_name_H-M 'P 1 21/c 1'
_atom_sites_solution_hydrogens geom
_atom_sites_solution_primary direct
_atom_sites_solution_secondary difmap
_audit_creation_method SHELXL-97
_cell_angle_alpha 90.00
_cell_angle_beta 127.281(12)
_cell_angle_gamma 90.00
_cell_formula_units_Z 4
_cell_length_a 12.564(3)
_cell_length_b 9.140(2)
_cell_length_c 18.131(3)
_cell_measurement_reflns_used 4528
_cell_measurement_temperature 295(2)
_cell_measurement_theta_max 20.32
_cell_measurement_theta_min 3.48
_cell_volume 1656.7(7)
_computing_cell_refinement 'SAINT (Bruker, 1998)'
_computing_data_collection 'SMART (Bruker, 1998)'
_computing_data_reduction 'SAINT (Bruker, 1998)'
_computing_molecular_graphics 'SHELXTL (Sheldrick, 2008)'
_computing_publication_material 'SHELXTL (Sheldrick, 2008) and PLATON (Spek, 2009)'
_computing_structure_refinement 'SHELXL97 (Sheldrick, 2008)'
_computing_structure_solution 'SHELXS97 (Sheldrick, 2008)'
_diffrn_ambient_temperature 295(2)
_diffrn_measured_fraction_theta_full 1.000
_diffrn_measured_fraction_theta_max 1.000
_diffrn_measurement_device_type 'Bruker SMART CCD area-detector'
_diffrn_measurement_method '\f and \w'
_diffrn_radiation_monochromator graphite
_diffrn_radiation_source 'fine--focus sealed tube'
_diffrn_radiation_type MoK\a
_diffrn_radiation_wavelength 0.71073
_diffrn_reflns_av_R_equivalents 0.0560
_diffrn_reflns_av_sigmaI/netI 0.0525
_diffrn_reflns_limit_h_max 14
_diffrn_reflns_limit_h_min -14
_diffrn_reflns_limit_k_max 10
_diffrn_reflns_limit_k_min -10
_diffrn_reflns_limit_l_max 21
_diffrn_reflns_limit_l_min -21
_diffrn_reflns_number 12226
_diffrn_reflns_theta_full 25.02
_diffrn_reflns_theta_max 25.02
_diffrn_reflns_theta_min 2.04
_diffrn_standards_number 0
_exptl_absorpt_coefficient_mu 0.071
_exptl_absorpt_correction_T_max 0.9961
_exptl_absorpt_correction_T_min 0.9563
_exptl_absorpt_correction_type multi-scan
_exptl_absorpt_process_details '(<i>SADABS</i>; Sheldrick, 1996)'
_exptl_crystal_colour colourless
_exptl_crystal_density_diffrn 1.156
_exptl_crystal_density_method 'not measured'
_exptl_crystal_description block
_exptl_crystal_F_000 608
_exptl_crystal_size_max 0.20
_exptl_crystal_size_mid 0.18
_exptl_crystal_size_min 0.17
_refine_diff_density_max 0.193
_refine_diff_density_min -0.137
_refine_ls_extinction_method none
_refine_ls_goodness_of_fit_ref 1.011
_refine_ls_hydrogen_treatment constr
_refine_ls_matrix_type full
_refine_ls_number_parameters 199
_refine_ls_number_reflns 2925
_refine_ls_number_restraints 0
_refine_ls_restrained_S_all 1.011
_refine_ls_R_factor_all 0.0971
_refine_ls_R_factor_gt 0.0521
_refine_ls_shift/su_max 0.000
_refine_ls_shift/su_mean 0.000
_refine_ls_structure_factor_coef Fsqd
_refine_ls_weighting_details 'calc w=1/[\s^2^(Fo^2^)+(0.0545P)^2^] where P=(Fo^2^+2Fc^2^)/3'
_refine_ls_weighting_scheme calc
_refine_ls_wR_factor_gt 0.1196
_refine_ls_wR_factor_ref 0.1333
_reflns_number_gt 1639
_reflns_number_total 2925
_reflns_threshold_expression I>2\s(I)
_cod_data_source_file cv5116.cif
_cod_data_source_block I
_cod_original_cell_volume 1656.7(6)
_cod_original_sg_symbol_H-M 'P 21/c'
_cod_database_code 2230603
_cod_database_fobs_code 2230603

loop_
_symmetry_equiv_pos_as_xyz
'x, y, z'
'-x, y+1/2, -z+1/2'
'-x, -y, -z'
'x, -y-1/2, z-1/2'

loop_
_atom_site_type_symbol
_atom_site_label
_atom_site_fract_x
_atom_site_fract_y
_atom_site_fract_z
_atom_site_U_iso_or_equiv
_atom_site_adp_type
_atom_site_calc_flag
_atom_site_refinement_flags
_atom_site_occupancy
_atom_site_symmetry_multiplicity
_atom_site_disorder_assembly
_atom_site_disorder_group
N N1 0.93808(17) -0.12271(19) 0.16716(12) 0.0514(5) Uani d . 1 1 . .
N N2 1.0262(2) -0.1093(2) 0.31752(13) 0.0646(6) Uani d . 1 1 . .
N N3 0.55655(17) 0.1198(2) -0.20779(12) 0.0533(5) Uani d . 1 1 . .
N N4 0.4402(2) 0.1102(2) -0.36219(14) 0.0724(6) Uani d . 1 1 . .
C C1 1.0390(2) -0.0742(2) 0.25325(18) 0.0632(7) Uani d . 1 1 . .
H H1 1.1111 -0.0206 0.2655 0.076 Uiso calc R 1 1 . .
C C2 0.9075(2) -0.1874(2) 0.27030(15) 0.0528(6) Uani d . 1 1 . .
C C3 0.8415(3) -0.2500(3) 0.30264(17) 0.0650(7) Uani d . 1 1 . .
H H3 0.8766 -0.2436 0.3648 0.078 Uiso calc R 1 1 . .
C C4 0.7230(3) -0.3217(3) 0.2396(2) 0.0710(7) Uani d . 1 1 . .
H H4 0.6771 -0.3641 0.2595 0.085 Uiso calc R 1 1 . .
C C5 0.6706(2) -0.3319(3) 0.14720(18) 0.0662(7) Uani d . 1 1 . .
H H5 0.5907 -0.3822 0.1068 0.079 Uiso calc R 1 1 . .
C C6 0.7322(2) -0.2708(2) 0.11317(16) 0.0567(6) Uani d . 1 1 . .
H H6 0.6962 -0.2778 0.0509 0.068 Uiso calc R 1 1 . .
C C7 0.8516(2) -0.1974(2) 0.17686(14) 0.0474(6) Uani d . 1 1 . .
C C8 0.9207(2) -0.0957(2) 0.08116(15) 0.0592(6) Uani d . 1 1 . .
H H8A 0.8973 -0.1865 0.0469 0.071 Uiso calc R 1 1 . .
H H8B 1.0043 -0.0612 0.0955 0.071 Uiso calc R 1 1 . .
C C9 0.8136(2) 0.0152(3) 0.02248(17) 0.0590(6) Uani d . 1 1 . .
H H9 0.8277 0.1096 0.0460 0.071 Uiso calc R 1 1 . .
C C10 0.7016(2) -0.0108(2) -0.05950(17) 0.0600(6) Uani d . 1 1 . .
H H10 0.6902 -0.1037 -0.0843 0.072 Uiso calc R 1 1 . .
C C11 0.5908(2) 0.0964(3) -0.11649(16) 0.0678(7) Uani d . 1 1 . .
H H11B 0.5122 0.0616 -0.1235 0.081 Uiso calc R 1 1 . .
H H11A 0.6166 0.1892 -0.0839 0.081 Uiso calc R 1 1 . .
C C12 0.4456(2) 0.0739(3) -0.2902(2) 0.0684(7) Uani d . 1 1 . .
H H12 0.3783 0.0207 -0.2953 0.082 Uiso calc R 1 1 . .
C C13 0.5584(2) 0.1877(2) -0.32404(15) 0.0548(6) Uani d . 1 1 . .
C C14 0.6068(3) 0.2551(3) -0.36690(17) 0.0738(8) Uani d . 1 1 . .
H H14 0.5599 0.2508 -0.4308 0.089 Uiso calc R 1 1 . .
C C15 0.7263(3) 0.3282(3) -0.3115(2) 0.0797(8) Uani d . 1 1 . .
H H15 0.7597 0.3761 -0.3388 0.096 Uiso calc R 1 1 . .
C C16 0.7985(2) 0.3327(3) -0.2160(2) 0.0699(7) Uani d . 1 1 . .
H H16 0.8794 0.3827 -0.1807 0.084 Uiso calc R 1 1 . .
C C17 0.7535(2) 0.2653(2) -0.17234(16) 0.0545(6) Uani d . 1 1 . .
H H17 0.8021 0.2673 -0.1082 0.065 Uiso calc R 1 1 . .
C C18 0.6318(2) 0.1941(2) -0.22858(14) 0.0443(5) Uani d . 1 1 . .

loop_
_atom_site_aniso_label
_atom_site_aniso_U_11
_atom_site_aniso_U_22
_atom_site_aniso_U_33
_atom_site_aniso_U_12
_atom_site_aniso_U_13
_atom_site_aniso_U_23
N1 0.0494(11) 0.0484(11) 0.0549(12) -0.0002(9) 0.0308(11) 0.0018(9)
N2 0.0630(13) 0.0578(13) 0.0591(13) -0.0018(11) 0.0297(11) -0.0044(10)
N3 0.0467(11) 0.0536(12) 0.0573(12) 0.0023(10) 0.0303(10) 0.0052(10)
N4 0.0592(14) 0.0724(15) 0.0568(13) -0.0074(12) 0.0201(11) -0.0030(11)
C1 0.0531(15) 0.0533(16) 0.0684(18) -0.0049(12) 0.0291(15) -0.0048(13)
C2 0.0570(15) 0.0439(13) 0.0556(15) 0.0049(12) 0.0331(13) -0.0007(11)
C3 0.084(2) 0.0591(16) 0.0631(16) 0.0103(14) 0.0507(16) 0.0061(12)
C4 0.0794(19) 0.0583(17) 0.094(2) 0.0030(15) 0.0625(18) 0.0055(15)
C5 0.0515(15) 0.0570(16) 0.084(2) -0.0026(13) 0.0376(15) 0.0007(13)
C6 0.0537(15) 0.0529(15) 0.0532(14) 0.0025(12) 0.0269(13) 0.0030(11)
C7 0.0455(13) 0.0417(13) 0.0488(14) 0.0046(11) 0.0253(12) 0.0022(10)
C8 0.0641(15) 0.0595(15) 0.0607(15) 0.0039(13) 0.0413(13) 0.0064(12)
C9 0.0732(16) 0.0531(15) 0.0619(16) 0.0067(13) 0.0468(15) 0.0067(12)
C10 0.0753(17) 0.0540(15) 0.0641(16) 0.0089(14) 0.0492(15) 0.0122(12)
C11 0.0686(17) 0.0706(17) 0.0766(18) 0.0148(14) 0.0504(15) 0.0169(13)
C12 0.0478(15) 0.0543(16) 0.082(2) -0.0080(12) 0.0285(16) 0.0017(14)
C13 0.0522(15) 0.0512(14) 0.0527(14) 0.0033(12) 0.0274(13) -0.0001(11)
C14 0.083(2) 0.082(2) 0.0539(16) 0.0163(16) 0.0402(16) 0.0155(14)
C15 0.080(2) 0.079(2) 0.105(2) 0.0119(17) 0.0691(19) 0.0235(17)
C16 0.0555(15) 0.0593(17) 0.092(2) -0.0005(13) 0.0430(16) 0.0075(14)
C17 0.0485(14) 0.0457(14) 0.0588(15) 0.0036(11) 0.0271(13) 0.0026(11)
C18 0.0420(13) 0.0384(12) 0.0490(14) 0.0039(11) 0.0258(11) 0.0027(10)

loop_
_atom_type_symbol
_atom_type_description
_atom_type_scat_dispersion_real
_atom_type_scat_dispersion_imag
_atom_type_scat_source
C C 0.0033 0.0016 'International Tables Vol C Tables 4.2.6.8 and 6.1.1.4'
H H 0.0000 0.0000 'International Tables Vol C Tables 4.2.6.8 and 6.1.1.4'
N N 0.0061 0.0033 'International Tables Vol C Tables 4.2.6.8 and 6.1.1.4'

loop_
_geom_angle_atom_site_label_1
_geom_angle_atom_site_label_2
_geom_angle_atom_site_label_3
_geom_angle_site_symmetry_1
_geom_angle_site_symmetry_3
_geom_angle
_geom_angle_publ_flag
C1 N1 C7 . . 105.92(18) ?
C1 N1 C8 . . 127.2(2) ?
C7 N1 C8 . . 126.83(18) ?
C1 N2 C2 . . 104.1(2) ?
C12 N3 C18 . . 105.52(19) ?
C12 N3 C11 . . 127.5(2) ?
C18 N3 C11 . . 126.95(19) ?
C12 N4 C13 . . 103.8(2) ?
N2 C1 N1 . . 114.2(2) ?
N2 C1 H1 . . 122.9 ?
N1 C1 H1 . . 122.9 ?
N2 C2 C7 . . 110.3(2) ?
N2 C2 C3 . . 130.0(2) ?
C7 C2 C3 . . 119.7(2) ?
C4 C3 C2 . . 117.8(2) ?
C4 C3 H3 . . 121.1 ?
C2 C3 H3 . . 121.1 ?
C3 C4 C5 . . 121.3(2) ?
C3 C4 H4 . . 119.3 ?
C5 C4 H4 . . 119.3 ?
C6 C5 C4 . . 122.3(2) ?
C6 C5 H5 . . 118.8 ?
C4 C5 H5 . . 118.8 ?
C5 C6 C7 . . 116.3(2) ?
C5 C6 H6 . . 121.9 ?
C7 C6 H6 . . 121.9 ?
N1 C7 C2 . . 105.48(19) ?
N1 C7 C6 . . 131.9(2) ?
C2 C7 C6 . . 122.6(2) ?
N1 C8 C9 . . 111.31(18) ?
N1 C8 H8A . . 109.4 ?
C9 C8 H8A . . 109.4 ?
N1 C8 H8B . . 109.4 ?
C9 C8 H8B . . 109.4 ?
H8A C8 H8B . . 108.0 ?
C10 C9 C8 . . 124.8(2) ?
C10 C9 H9 . . 117.6 ?
C8 C9 H9 . . 117.6 ?
C9 C10 C11 . . 125.3(2) ?
C9 C10 H10 . . 117.3 ?
C11 C10 H10 . . 117.3 ?
N3 C11 C10 . . 113.18(19) ?
N3 C11 H11B . . 108.9 ?
C10 C11 H11B . . 108.9 ?
N3 C11 H11A . . 108.9 ?
C10 C11 H11A . . 108.9 ?
H11B C11 H11A . . 107.8 ?
N4 C12 N3 . . 114.8(2) ?
N4 C12 H12 . . 122.6 ?
N3 C12 H12 . . 122.6 ?
C18 C13 C14 . . 119.7(2) ?
C18 C13 N4 . . 110.2(2) ?
C14 C13 N4 . . 130.1(2) ?
C15 C14 C13 . . 117.6(2) ?
C15 C14 H14 . . 121.2 ?
C13 C14 H14 . . 121.2 ?
C14 C15 C16 . . 121.7(2) ?
C14 C15 H15 . . 119.1 ?
C16 C15 H15 . . 119.1 ?
C17 C16 C15 . . 121.6(2) ?
C17 C16 H16 . . 119.2 ?
C15 C16 H16 . . 119.2 ?
C16 C17 C18 . . 116.5(2) ?
C16 C17 H17 . . 121.8 ?
C18 C17 H17 . . 121.8 ?
C17 C18 C13 . . 122.9(2) ?
C17 C18 N3 . . 131.3(2) ?
C13 C18 N3 . . 105.72(19) ?

loop_
_geom_bond_atom_site_label_1
_geom_bond_atom_site_label_2
_geom_bond_site_symmetry_2
_geom_bond_distance
_geom_bond_publ_flag
N1 C1 . 1.358(3) ?
N1 C7 . 1.382(2) ?
N1 C8 . 1.458(2) ?
N2 C1 . 1.309(3) ?
N2 C2 . 1.387(3) ?
N3 C12 . 1.352(3) ?
N3 C18 . 1.389(2) ?
N3 C11 . 1.452(3) ?
N4 C12 . 1.308(3) ?
N4 C13 . 1.393(3) ?
C1 H1 . 0.9300 ?
C2 C7 . 1.389(3) ?
C2 C3 . 1.395(3) ?
C3 C4 . 1.375(3) ?
C3 H3 . 0.9300 ?
C4 C5 . 1.383(3) ?
C4 H4 . 0.9300 ?
C5 C6 . 1.368(3) ?
C5 H5 . 0.9300 ?
C6 C7 . 1.391(3) ?
C6 H6 . 0.9300 ?
C8 C9 . 1.495(3) ?
C8 H8A . 0.9700 ?
C8 H8B . 0.9700 ?
C9 C10 . 1.308(3) ?
C9 H9 . 0.9300 ?
C10 C11 . 1.491(3) ?
C10 H10 . 0.9300 ?
C11 H11B . 0.9700 ?
C11 H11A . 0.9700 ?
C12 H12 . 0.9300 ?
C13 C18 . 1.384(3) ?
C13 C14 . 1.387(3) ?
C14 C15 . 1.372(3) ?
C14 H14 . 0.9300 ?
C15 C16 . 1.387(3) ?
C15 H15 . 0.9300 ?
C16 C17 . 1.365(3) ?
C16 H16 . 0.9300 ?
C17 C18 . 1.383(3) ?
C17 H17 . 0.9300 ?

loop_
_geom_torsion_atom_site_label_1
_geom_torsion_atom_site_label_2
_geom_torsion_atom_site_label_3
_geom_torsion_atom_site_label_4
_geom_torsion_site_symmetry_1
_geom_torsion_site_symmetry_2
_geom_torsion_site_symmetry_3
_geom_torsion_site_symmetry_4
_geom_torsion
_geom_torsion_publ_flag
C2 N2 C1 N1 . . . . 0.1(3) ?
C7 N1 C1 N2 . . . . -0.3(2) ?
C8 N1 C1 N2 . . . . 176.94(19) ?
C1 N2 C2 C7 . . . . 0.2(2) ?
C1 N2 C2 C3 . . . . -178.6(2) ?
N2 C2 C3 C4 . . . . 179.6(2) ?
C7 C2 C3 C4 . . . . 0.8(3) ?
C2 C3 C4 C5 . . . . 0.2(3) ?
C3 C4 C5 C6 . . . . -0.7(4) ?
C4 C5 C6 C7 . . . . 0.2(3) ?
C1 N1 C7 C2 . . . . 0.4(2) ?
C8 N1 C7 C2 . . . . -176.86(18) ?
C1 N1 C7 C6 . . . . -179.6(2) ?
C8 N1 C7 C6 . . . . 3.1(3) ?
N2 C2 C7 N1 . . . . -0.4(2) ?
C3 C2 C7 N1 . . . . 178.58(19) ?
N2 C2 C7 C6 . . . . 179.66(19) ?
C3 C2 C7 C6 . . . . -1.3(3) ?
C5 C6 C7 N1 . . . . -179.1(2) ?
C5 C6 C7 C2 . . . . 0.8(3) ?
C1 N1 C8 C9 . . . . -104.7(2) ?
C7 N1 C8 C9 . . . . 72.0(3) ?
N1 C8 C9 C10 . . . . -116.2(2) ?
C8 C9 C10 C11 . . . . 176.37(19) ?
C12 N3 C11 C10 . . . . 108.2(3) ?
C18 N3 C11 C10 . . . . -71.6(3) ?
C9 C10 C11 N3 . . . . 123.4(2) ?
C13 N4 C12 N3 . . . . -0.2(3) ?
C18 N3 C12 N4 . . . . -0.1(3) ?
C11 N3 C12 N4 . . . . -179.9(2) ?
C12 N4 C13 C18 . . . . 0.4(2) ?
C12 N4 C13 C14 . . . . -178.9(2) ?
C18 C13 C14 C15 . . . . -1.1(3) ?
N4 C13 C14 C15 . . . . 178.1(2) ?
C13 C14 C15 C16 . . . . 1.4(4) ?
C14 C15 C16 C17 . . . . -0.5(4) ?
C15 C16 C17 C18 . . . . -0.7(3) ?
C16 C17 C18 C13 . . . . 1.0(3) ?
C16 C17 C18 N3 . . . . -177.8(2) ?
C14 C13 C18 C17 . . . . -0.1(3) ?
N4 C13 C18 C17 . . . . -179.48(19) ?
C14 C13 C18 N3 . . . . 178.9(2) ?
N4 C13 C18 N3 . . . . -0.4(2) ?
C12 N3 C18 C17 . . . . 179.2(2) ?
C11 N3 C18 C17 . . . . -0.9(3) ?
C12 N3 C18 C13 . . . . 0.3(2) ?
C11 N3 C18 C13 . . . . -179.85(19) ?

loop_
_cod_related_entry_id
_cod_related_entry_database
_cod_related_entry_code
1 ChemSpider 30656755
